data_4119334
loop_
_publ_author_name
'Michael R. Norris'
'Javier J. Concepcion'
'Daniel P. Harrison'
'Robert A. Binstead'
'Dennis L. Ashford'
'Zhen Fang'
'Joseph L. Templeton'
'Thomas J. Meyer'

_publ_contact_author_name
;
;
_publ_section_title
;
 Redox Mediator Effect on Water Oxidation in a Ruthenium-Based
 Chromophore-Catalyst Assembly
;
_journal_name_full 'Journal of the American Chemical Society'
_journal_page_first 2080
_journal_page_last 2083
_journal_paper_doi 10.1021/ja311645d
_journal_volume 135
_journal_year 2013
_chemical_formula_moiety 'C61 H49 N13 Ru2, 4(F6 P), 2(C2 H3 N)'
_chemical_formula_sum 'C65 H55 F24 N15 P4 Ru2'
_chemical_formula_weight 1828.26
_chemical_name_systematic
;
 ? 
;
_space_group_crystal_system monoclinic
_space_group_IT_number 14
_space_group_name_Hall '-P 2yn'
_space_group_name_H-M_alt 'P 1 21/n 1'
_symmetry_space_group_name_Hall '-P 2yn'
_symmetry_space_group_name_H-M 'P 1 21/n 1'
_atom_sites_solution_hydrogens geom
_atom_sites_solution_primary iterative
_atom_sites_solution_secondary difmap
_audit_creation_date 2012-02-09
_audit_creation_method
;
  Olex2 1.2-alpha
  (compiled Feb  7 2012 12:21:09, GUI svn.r4069)
;
_cell_angle_alpha 90.00
_cell_angle_beta 99.3520(10)
_cell_angle_gamma 90.00
_cell_formula_units_Z 4
_cell_length_a 13.7041(3)
_cell_length_b 24.2162(5)
_cell_length_c 21.1778(4)
_cell_measurement_reflns_used 9866
_cell_measurement_temperature 100
_cell_measurement_theta_max 70.08
_cell_measurement_theta_min 2.79
_cell_volume 6934.7(2)
_computing_data_reduction 'SAINT v7.68A (Bruker, 2009)'
_computing_molecular_graphics
;
O. V. Dolomanov, L. J. Bourhis, R. J. Gildea, J. A. K. Howard and H. Puschmann,
OLEX2: a complete structure solution, refinement and analysis program.
J. Appl. Cryst. (2009). 42, 339-341.
;
_computing_publication_material
;
O. V. Dolomanov, L. J. Bourhis, R. J. Gildea, J. A. K. Howard and H. Puschmann,
OLEX2: a complete structure solution, refinement and analysis program.
J. Appl. Cryst. (2009). 42, 339-341.
;
_computing_structure_refinement
;
XL, G.M. Sheldrick, Acta Cryst.
(2008). A64, 112-122
;
_computing_structure_solution
;
olex2.solve (L.J. Bourhis, O.V. Dolomanov, R.J. Gildea, J.A.K. Howard,
H. Puschmann, in preparation, 2011)
;
_diffrn_ambient_temperature 100
_diffrn_detector_area_resol_mean 8
_diffrn_measured_fraction_theta_full 0.971
_diffrn_measured_fraction_theta_max 0.962
_diffrn_measurement_device_type 'Bruker SMART APEX CCD area detector'
_diffrn_measurement_method '\w and \f scans'
_diffrn_radiation_monochromator graphite
_diffrn_radiation_type CuK\a
_diffrn_radiation_wavelength 1.54184
_diffrn_reflns_av_R_equivalents 0.0448
_diffrn_reflns_av_unetI/netI 0.0442
_diffrn_reflns_limit_h_max 16
_diffrn_reflns_limit_h_min -16
_diffrn_reflns_limit_k_max 29
_diffrn_reflns_limit_k_min -29
_diffrn_reflns_limit_l_max 25
_diffrn_reflns_limit_l_min -24
_diffrn_reflns_number 43822
_diffrn_reflns_theta_full 67.50
_diffrn_reflns_theta_max 70.15
_diffrn_reflns_theta_min 2.79
_diffrn_source 'sealed tube'
_diffrn_standards_number 0
_exptl_absorpt_coefficient_mu 5.477
_exptl_absorpt_correction_T_max 0.7736
_exptl_absorpt_correction_T_min 0.3297
_exptl_absorpt_correction_type numerical
_exptl_absorpt_process_details
;
SADABS-2008/1 (Bruker,2008) was used for absorption correction.
R(int) was 0.0883 before and 0.0564 after correction.
The Ratio of minimum to maximum transmission is 0.4262.
The \l/2 correction factor is 0.0015.
;
_exptl_crystal_colour 'clear dark orange'
_exptl_crystal_colour_lustre clear
_exptl_crystal_colour_modifier dark
_exptl_crystal_colour_primary orange
_exptl_crystal_density_diffrn 1.751
_exptl_crystal_description plate
_exptl_crystal_F_000 3656
_exptl_crystal_size_max 0.351
_exptl_crystal_size_mid 0.25
_exptl_crystal_size_min 0.076
_refine_diff_density_max 1.911
_refine_diff_density_min -0.678
_refine_diff_density_rms 0.108
_refine_ls_extinction_method none
_refine_ls_goodness_of_fit_ref 1.039
_refine_ls_hydrogen_treatment constr
_refine_ls_matrix_type full
_refine_ls_number_parameters 995
_refine_ls_number_reflns 12696
_refine_ls_number_restraints 0
_refine_ls_restrained_S_all 1.039
_refine_ls_R_factor_all 0.0566
_refine_ls_R_factor_gt 0.0483
_refine_ls_shift/su_max 0.002
_refine_ls_shift/su_mean 0.000
_refine_ls_structure_factor_coef Fsqd
_refine_ls_weighting_details 'calc w=1/[\s^2^(Fo^2^)+(0.0816P)^2^+9.5213P] where P=(Fo^2^+2Fc^2^)/3'
_refine_ls_weighting_scheme calc
_refine_ls_wR_factor_gt 0.1290
_refine_ls_wR_factor_ref 0.1366
_reflns_number_gt 10880
_reflns_number_total 12696
_reflns_threshold_expression >2sigma(I)
_cod_data_source_file ja311645d_si_002.cif
_cod_data_source_block x1202005
_cod_database_code 4119334

loop_
_space_group_symop_id
_space_group_symop_operation_xyz
1 'x, y, z'
2 '-x+1/2, y+1/2, -z+1/2'
3 '-x, -y, -z'
4 'x-1/2, -y-1/2, z-1/2'

loop_
_atom_site_label
_atom_site_type_symbol
_atom_site_fract_x
_atom_site_fract_y
_atom_site_fract_z
_atom_site_U_iso_or_equiv
_atom_site_adp_type
_atom_site_occupancy
_atom_site_symmetry_multiplicity
_atom_site_calc_flag
_atom_site_refinement_flags
Ru1 Ru 0.25491(2) 0.328837(11) 0.837015(13) 0.02540(9) Uani 1 1 d .
Ru2 Ru 0.69732(2) 0.121921(11) 0.761048(14) 0.02569(9) Uani 1 1 d .
N1 N 0.1748(2) 0.39687(13) 0.85527(15) 0.0279(7) Uani 1 1 d .
N2 N 0.1360(2) 0.29240(14) 0.86929(16) 0.0305(7) Uani 1 1 d .
N3 N 0.3409(3) 0.34380(15) 0.92554(16) 0.0351(8) Uani 1 1 d .
N4 N 0.3726(2) 0.37177(13) 0.81147(17) 0.0307(7) Uani 1 1 d .
N5 N 0.3199(2) 0.25620(13) 0.81388(15) 0.0262(6) Uani 1 1 d .
N6 N 0.1848(2) 0.31676(13) 0.74466(15) 0.0263(6) Uani 1 1 d .
N7 N 0.4990(2) 0.07396(13) 0.79050(16) 0.0295(7) Uani 1 1 d .
N8 N 0.6348(3) 0.04206(14) 0.84679(16) 0.0318(7) Uani 1 1 d .
N9 N 0.7846(2) 0.06831(14) 0.82447(16) 0.0313(7) Uani 1 1 d .
N10 N 0.6903(2) 0.07657(13) 0.67715(15) 0.0268(6) Uani 1 1 d .
N11 N 0.6155(2) 0.17127(13) 0.69897(16) 0.0274(7) Uani 1 1 d .
N12 N 0.6766(2) 0.18816(13) 0.82006(16) 0.0290(7) Uani 1 1 d .
N13 N 0.8176(3) 0.16635(14) 0.73713(17) 0.0331(8) Uani 1 1 d .
C1 C 0.2024(3) 0.44976(16) 0.84895(19) 0.0328(8) Uani 1 1 d .
H1 H 0.2626 0.4571 0.8337 0.039 Uiso 1 1 calc R
C2 C 0.1461(4) 0.49356(17) 0.8638(2) 0.0383(10) Uani 1 1 d .
H2 H 0.1680 0.5304 0.8596 0.046 Uiso 1 1 calc R
C3 C 0.0583(4) 0.48338(19) 0.8847(2) 0.0422(10) Uani 1 1 d .
H3 H 0.0181 0.5132 0.8945 0.051 Uiso 1 1 calc R
C4 C 0.0286(3) 0.42968(19) 0.8914(2) 0.0387(10) Uani 1 1 d .
H4 H -0.0324 0.4221 0.9054 0.046 Uiso 1 1 calc R
C5 C 0.0886(3) 0.38670(17) 0.87738(19) 0.0318(8) Uani 1 1 d .
C6 C 0.0671(3) 0.32778(17) 0.8852(2) 0.0321(9) Uani 1 1 d .
C7 C -0.0164(3) 0.3087(2) 0.9071(2) 0.0399(10) Uani 1 1 d .
H7 H -0.0638 0.3341 0.9180 0.048 Uiso 1 1 calc R
C8 C -0.0308(3) 0.2528(2) 0.9132(2) 0.0438(11) Uani 1 1 d .
H8 H -0.0872 0.2394 0.9292 0.053 Uiso 1 1 calc R
C9 C 0.0383(4) 0.2165(2) 0.8957(2) 0.0453(11) Uani 1 1 d .
H9 H 0.0294 0.1777 0.8986 0.054 Uiso 1 1 calc R
C10 C 0.1199(3) 0.23759(18) 0.8741(2) 0.0397(10) Uani 1 1 d .
H10 H 0.1671 0.2126 0.8621 0.048 Uiso 1 1 calc R
C11 C 0.3187(4) 0.3303(2) 0.9828(2) 0.0479(12) Uani 1 1 d .
H11 H 0.2629 0.3074 0.9847 0.058 Uiso 1 1 calc R
C12 C 0.3752(5) 0.3487(3) 1.0398(3) 0.0618(16) Uani 1 1 d .
H12 H 0.3574 0.3386 1.0798 0.074 Uiso 1 1 calc R
C13 C 0.4565(5) 0.3815(3) 1.0379(3) 0.0687(17) Uani 1 1 d .
H13 H 0.4951 0.3947 1.0763 0.082 Uiso 1 1 calc R
C14 C 0.4807(4) 0.3947(3) 0.9800(3) 0.0582(14) Uani 1 1 d .
H14 H 0.5374 0.4166 0.9776 0.070 Uiso 1 1 calc R
C15 C 0.4220(3) 0.37606(18) 0.9246(2) 0.0390(10) Uani 1 1 d .
C16 C 0.4420(3) 0.39004(17) 0.8607(2) 0.0367(9) Uani 1 1 d .
C17 C 0.5243(3) 0.4197(2) 0.8485(3) 0.0489(12) Uani 1 1 d .
H17 H 0.5722 0.4322 0.8831 0.059 Uiso 1 1 calc R
C18 C 0.5358(4) 0.4307(2) 0.7869(3) 0.0521(13) Uani 1 1 d .
H18 H 0.5915 0.4511 0.7784 0.062 Uiso 1 1 calc R
C19 C 0.4670(4) 0.41214(18) 0.7376(3) 0.0432(10) Uani 1 1 d .
H19 H 0.4746 0.4190 0.6945 0.052 Uiso 1 1 calc R
C20 C 0.3856(3) 0.38311(16) 0.7515(2) 0.0336(9) Uani 1 1 d .
H20 H 0.3373 0.3708 0.7170 0.040 Uiso 1 1 calc R
C21 C 0.1123(3) 0.34881(16) 0.7125(2) 0.0294(8) Uani 1 1 d .
H21 H 0.0893 0.3795 0.7339 0.035 Uiso 1 1 calc R
C22 C 0.0704(3) 0.33853(16) 0.6498(2) 0.0316(8) Uani 1 1 d .
H22 H 0.0185 0.3614 0.6292 0.038 Uiso 1 1 calc R
C23 C 0.1039(3) 0.29488(17) 0.61665(19) 0.0320(8) Uani 1 1 d .
C24 C 0.1785(3) 0.26170(16) 0.64971(19) 0.0299(8) Uani 1 1 d .
H24 H 0.2030 0.2313 0.6287 0.036 Uiso 1 1 calc R
C25 C 0.2168(3) 0.27285(15) 0.71293(19) 0.0275(8) Uani 1 1 d .
C26 C 0.0600(4) 0.2838(2) 0.5482(2) 0.0451(11) Uani 1 1 d .
H26A H 0.0915 0.3077 0.5201 0.068 Uiso 1 1 calc R
H26B H -0.0112 0.2913 0.5418 0.068 Uiso 1 1 calc R
H26C H 0.0711 0.2450 0.5379 0.068 Uiso 1 1 calc R
C27 C 0.2920(3) 0.23889(16) 0.75211(19) 0.0277(8) Uani 1 1 d .
C28 C 0.3299(3) 0.19099(16) 0.72990(19) 0.0288(8) Uani 1 1 d .
H28 H 0.3110 0.1801 0.6865 0.035 Uiso 1 1 calc R
C29 C 0.3959(3) 0.15881(16) 0.77143(19) 0.0282(8) Uani 1 1 d .
C30 C 0.4221(3) 0.17582(16) 0.8339(2) 0.0296(8) Uani 1 1 d .
H30 H 0.4657 0.1542 0.8635 0.036 Uiso 1 1 calc R
C31 C 0.3841(3) 0.22478(16) 0.85304(19) 0.0299(8) Uani 1 1 d .
H31 H 0.4044 0.2368 0.8959 0.036 Uiso 1 1 calc R
C32 C 0.4298(3) 0.10496(16) 0.7448(2) 0.0301(8) Uani 1 1 d .
H32A H 0.3711 0.0816 0.7303 0.036 Uiso 1 1 calc R
H32B H 0.4612 0.1134 0.7070 0.036 Uiso 1 1 calc R
C33 C 0.4707(3) 0.03588(16) 0.8345(2) 0.0344(9) Uani 1 1 d .
C34 C 0.3776(4) 0.01894(18) 0.8434(2) 0.0435(11) Uani 1 1 d .
H34 H 0.3193 0.0325 0.8176 0.052 Uiso 1 1 calc R
C35 C 0.3742(4) -0.0192(2) 0.8924(3) 0.0504(12) Uani 1 1 d .
H35 H 0.3118 -0.0323 0.9000 0.061 Uiso 1 1 calc R
C36 C 0.4590(4) -0.03821(19) 0.9301(2) 0.0491(12) Uani 1 1 d .
H36 H 0.4534 -0.0634 0.9637 0.059 Uiso 1 1 calc R
C37 C 0.5517(4) -0.02172(18) 0.9202(2) 0.0435(11) Uani 1 1 d .
H37 H 0.6098 -0.0354 0.9460 0.052 Uiso 1 1 calc R
C38 C 0.5568(3) 0.01596(16) 0.8709(2) 0.0346(9) Uani 1 1 d .
C39 C 0.5970(3) 0.07805(15) 0.79698(18) 0.0284(8) Uani 1 1 d .
C40 C 0.7373(3) 0.03483(16) 0.85999(19) 0.0319(8) Uani 1 1 d .
C41 C 0.7851(4) -0.0035(2) 0.9025(2) 0.0444(11) Uani 1 1 d .
H41 H 0.7491 -0.0262 0.9272 0.053 Uiso 1 1 calc R
C42 C 0.8860(4) -0.0079(2) 0.9081(2) 0.0459(11) Uani 1 1 d .
H42 H 0.9210 -0.0335 0.9375 0.055 Uiso 1 1 calc R
C43 C 0.9360(3) 0.0247(2) 0.8712(2) 0.0412(10) Uani 1 1 d .
H43 H 1.0056 0.0213 0.8739 0.049 Uiso 1 1 calc R
C44 C 0.8835(3) 0.06265(18) 0.8299(2) 0.0362(9) Uani 1 1 d .
H44 H 0.9184 0.0854 0.8046 0.043 Uiso 1 1 calc R
C45 C 0.7295(3) 0.02655(17) 0.6691(2) 0.0334(9) Uani 1 1 d .
H45 H 0.7625 0.0074 0.7055 0.040 Uiso 1 1 calc R
C46 C 0.7234(3) 0.00209(18) 0.6098(2) 0.0369(9) Uani 1 1 d .
H46 H 0.7517 -0.0333 0.6058 0.044 Uiso 1 1 calc R
C47 C 0.6761(3) 0.02927(18) 0.5563(2) 0.0383(9) Uani 1 1 d .
H47 H 0.6732 0.0135 0.5150 0.046 Uiso 1 1 calc R
C48 C 0.6326(3) 0.08018(17) 0.5638(2) 0.0335(9) Uani 1 1 d .
H48 H 0.5978 0.0991 0.5277 0.040 Uiso 1 1 calc R
C49 C 0.6405(3) 0.10285(16) 0.62421(19) 0.0283(8) Uani 1 1 d .
C50 C 0.5968(3) 0.15662(16) 0.63697(19) 0.0308(8) Uani 1 1 d .
C51 C 0.5415(3) 0.19062(19) 0.5931(2) 0.0408(10) Uani 1 1 d .
H51 H 0.5262 0.1799 0.5495 0.049 Uiso 1 1 calc R
C52 C 0.5082(4) 0.24056(19) 0.6129(2) 0.0454(11) Uani 1 1 d .
H52 H 0.4677 0.2636 0.5832 0.055 Uiso 1 1 calc R
C53 C 0.5338(3) 0.25710(17) 0.6762(2) 0.0380(9) Uani 1 1 d .
H53 H 0.5140 0.2921 0.6899 0.046 Uiso 1 1 calc R
C54 C 0.5895(3) 0.22112(16) 0.7193(2) 0.0305(8) Uani 1 1 d .
C55 C 0.6237(3) 0.23058(16) 0.78810(19) 0.0290(8) Uani 1 1 d .
C56 C 0.6050(3) 0.27832(17) 0.8198(2) 0.0348(9) Uani 1 1 d .
H56 H 0.5691 0.3076 0.7969 0.042 Uiso 1 1 calc R
C57 C 0.6379(3) 0.28348(18) 0.8839(2) 0.0382(9) Uani 1 1 d .
H57 H 0.6250 0.3162 0.9059 0.046 Uiso 1 1 calc R
C58 C 0.6907(3) 0.24032(19) 0.9166(2) 0.0377(9) Uani 1 1 d .
H58 H 0.7138 0.2428 0.9613 0.045 Uiso 1 1 calc R
C59 C 0.7087(3) 0.19365(17) 0.8825(2) 0.0334(9) Uani 1 1 d .
H59 H 0.7456 0.1643 0.9046 0.040 Uiso 1 1 calc R
C60 C 0.8728(3) 0.19420(18) 0.72362(19) 0.0330(9) Uani 1 1 d .
C61 C 0.9494(4) 0.2332(2) 0.7083(3) 0.0491(12) Uani 1 1 d .
H61A H 0.9190 0.2596 0.6759 0.074 Uiso 1 1 calc R
H61B H 1.0014 0.2126 0.6919 0.074 Uiso 1 1 calc R
H61C H 0.9781 0.2532 0.7471 0.074 Uiso 1 1 calc R
P1 P 0.35044(9) 0.38383(4) 0.54294(6) 0.0370(2) Uani 1 1 d .
F1 F 0.4066(3) 0.38382(17) 0.4834(2) 0.0851(12) Uani 1 1 d .
F2 F 0.3720(2) 0.44750(11) 0.55541(18) 0.0630(9) Uani 1 1 d .
F3 F 0.2920(2) 0.38172(14) 0.60138(16) 0.0639(9) Uani 1 1 d .
F4 F 0.3286(3) 0.31952(12) 0.53077(18) 0.0680(10) Uani 1 1 d .
F5 F 0.2492(2) 0.39903(12) 0.49725(15) 0.0583(8) Uani 1 1 d .
F6 F 0.4498(2) 0.36840(12) 0.59023(17) 0.0601(8) Uani 1 1 d .
P2 P 0.81997(10) 0.38626(6) 0.74126(6) 0.0495(3) Uani 1 1 d .
F7 F 0.8453(2) 0.38211(16) 0.67020(16) 0.0657(9) Uani 1 1 d .
F8 F 0.8809(3) 0.44322(15) 0.75197(19) 0.0824(11) Uani 1 1 d .
F9 F 0.7947(3) 0.39061(14) 0.81200(15) 0.0625(8) Uani 1 1 d .
F10 F 0.7614(3) 0.33031(17) 0.73079(17) 0.0759(11) Uani 1 1 d .
F11 F 0.7247(3) 0.4217(2) 0.71586(19) 0.0905(13) Uani 1 1 d .
F12 F 0.9189(2) 0.35448(15) 0.76724(16) 0.0627(8) Uani 1 1 d .
P3 P 0.28738(8) 0.12409(4) 0.52246(5) 0.0336(2) Uani 1 1 d .
F13 F 0.3399(2) 0.18189(11) 0.51365(14) 0.0463(6) Uani 1 1 d .
F14 F 0.3247(2) 0.12701(11) 0.59770(13) 0.0513(7) Uani 1 1 d .
F15 F 0.2341(2) 0.06673(11) 0.52968(15) 0.0498(7) Uani 1 1 d .
F16 F 0.2539(3) 0.12078(12) 0.44658(14) 0.0607(8) Uani 1 1 d .
F17 F 0.1890(2) 0.15674(11) 0.52912(15) 0.0506(7) Uani 1 1 d .
F18 F 0.3872(2) 0.09205(11) 0.51474(14) 0.0483(6) Uani 1 1 d .
P4 P 0.10091(9) 0.08531(5) 0.72598(7) 0.0483(3) Uani 1 1 d .
F19 F 0.1122(3) 0.13519(14) 0.67838(17) 0.0651(9) Uani 1 1 d .
F20 F 0.0677(3) 0.12761(13) 0.77602(16) 0.0751(11) Uani 1 1 d .
F21 F 0.0917(2) 0.03638(13) 0.77547(17) 0.0626(8) Uani 1 1 d .
F22 F 0.1307(5) 0.04315(18) 0.6762(3) 0.145(3) Uani 1 1 d .
F23 F -0.0102(3) 0.07785(18) 0.69487(16) 0.0781(11) Uani 1 1 d .
F24 F 0.2106(3) 0.0938(3) 0.7589(3) 0.164(3) Uani 1 1 d .
N14 N 0.7591(5) 0.2497(3) 0.5882(3) 0.095(2) Uani 1 1 d .
C62 C 0.7185(5) 0.2913(3) 0.5835(3) 0.0702(16) Uani 1 1 d .
C63 C 0.6662(5) 0.3439(3) 0.5778(4) 0.0760(18) Uani 1 1 d .
H3A H 0.6129 0.3428 0.5409 0.114 Uiso 1 1 calc R
H3B H 0.7124 0.3737 0.5719 0.114 Uiso 1 1 calc R
H3C H 0.6381 0.3508 0.6168 0.114 Uiso 1 1 calc R
N15 N 0.3451(6) 0.1343(3) 0.9704(3) 0.104(2) Uani 1 1 d .
C64 C 0.2767(5) 0.1097(3) 0.9519(3) 0.0657(16) Uani 1 1 d .
C65 C 0.1885(5) 0.0781(3) 0.9278(3) 0.0745(18) Uani 1 1 d .
H1FA H 0.1703 0.0842 0.8817 0.112 Uiso 1 1 calc R
H1FB H 0.1342 0.0900 0.9495 0.112 Uiso 1 1 calc R
H1FC H 0.2015 0.0387 0.9361 0.112 Uiso 1 1 calc R

loop_
_atom_site_aniso_label
_atom_site_aniso_U_11
_atom_site_aniso_U_22
_atom_site_aniso_U_33
_atom_site_aniso_U_23
_atom_site_aniso_U_13
_atom_site_aniso_U_12
Ru1 0.02499(15) 0.01968(15) 0.03242(17) 0.00000(10) 0.00730(11) 0.00221(11)
Ru2 0.02350(15) 0.01989(15) 0.03308(17) -0.00021(10) 0.00280(11) 0.00357(11)
N1 0.0293(16) 0.0240(16) 0.0305(16) -0.0019(12) 0.0053(12) 0.0028(14)
N2 0.0284(16) 0.0272(16) 0.0376(18) 0.0031(13) 0.0104(13) 0.0036(14)
N3 0.0357(18) 0.0352(18) 0.0328(18) -0.0021(14) 0.0004(14) 0.0137(16)
N4 0.0245(16) 0.0211(15) 0.046(2) -0.0030(13) 0.0059(13) 0.0023(13)
N5 0.0254(15) 0.0213(15) 0.0330(16) -0.0008(12) 0.0081(12) 0.0001(13)
N6 0.0213(14) 0.0224(15) 0.0359(17) 0.0003(13) 0.0067(12) -0.0012(13)
N7 0.0294(16) 0.0198(15) 0.0407(18) -0.0014(13) 0.0101(13) 0.0022(14)
N8 0.0372(18) 0.0234(16) 0.0352(18) 0.0014(13) 0.0073(13) 0.0079(15)
N9 0.0302(17) 0.0268(16) 0.0356(18) -0.0035(13) 0.0012(13) 0.0055(14)
N10 0.0259(15) 0.0205(15) 0.0343(17) -0.0010(12) 0.0061(12) 0.0019(13)
N11 0.0239(15) 0.0203(15) 0.0375(18) 0.0014(12) 0.0039(12) -0.0003(13)
N12 0.0251(15) 0.0245(16) 0.0375(18) -0.0032(13) 0.0053(12) -0.0009(14)
N13 0.0279(17) 0.0271(17) 0.043(2) -0.0006(14) 0.0022(14) 0.0035(15)
C1 0.041(2) 0.0236(19) 0.034(2) -0.0005(15) 0.0046(16) 0.0031(18)
C2 0.053(3) 0.025(2) 0.034(2) -0.0028(16) 0.0021(18) 0.006(2)
C3 0.048(3) 0.032(2) 0.046(3) -0.0060(18) 0.0057(19) 0.018(2)
C4 0.036(2) 0.039(2) 0.043(2) -0.0036(18) 0.0124(17) 0.010(2)
C5 0.035(2) 0.031(2) 0.030(2) 0.0004(16) 0.0059(15) 0.0046(18)
C6 0.031(2) 0.031(2) 0.035(2) 0.0004(16) 0.0072(16) 0.0042(17)
C7 0.034(2) 0.044(3) 0.044(2) 0.0008(19) 0.0151(18) 0.003(2)
C8 0.037(2) 0.048(3) 0.050(3) 0.004(2) 0.0167(19) -0.008(2)
C9 0.049(3) 0.034(2) 0.057(3) 0.007(2) 0.020(2) -0.005(2)
C10 0.040(2) 0.029(2) 0.054(3) 0.0033(18) 0.0187(19) 0.0015(19)
C11 0.052(3) 0.056(3) 0.036(2) 0.004(2) 0.007(2) 0.022(2)
C12 0.080(4) 0.067(4) 0.038(3) -0.002(2) 0.009(2) 0.027(3)
C13 0.063(4) 0.077(4) 0.058(4) -0.018(3) -0.013(3) 0.010(3)
C14 0.052(3) 0.065(3) 0.053(3) -0.013(3) -0.005(2) 0.009(3)
C15 0.029(2) 0.036(2) 0.049(3) -0.0100(18) -0.0034(17) 0.0090(18)
C16 0.033(2) 0.0253(19) 0.051(3) -0.0091(17) 0.0034(18) 0.0056(18)
C17 0.028(2) 0.037(2) 0.079(4) -0.014(2) 0.001(2) -0.003(2)
C18 0.037(2) 0.038(3) 0.085(4) -0.006(2) 0.019(2) -0.010(2)
C19 0.042(2) 0.028(2) 0.064(3) 0.002(2) 0.021(2) -0.003(2)
C20 0.035(2) 0.0254(19) 0.042(2) -0.0006(16) 0.0109(17) -0.0022(17)
C21 0.0208(17) 0.0203(17) 0.047(2) 0.0011(16) 0.0062(15) 0.0023(15)
C22 0.0247(18) 0.0261(19) 0.045(2) 0.0086(16) 0.0092(16) 0.0022(16)
C23 0.0283(19) 0.031(2) 0.038(2) 0.0057(16) 0.0070(15) -0.0008(17)
C24 0.0299(19) 0.0263(19) 0.035(2) -0.0013(15) 0.0105(15) 0.0015(16)
C25 0.0230(17) 0.0208(17) 0.040(2) 0.0035(15) 0.0098(15) -0.0001(15)
C26 0.048(3) 0.048(3) 0.037(2) 0.000(2) 0.0012(19) 0.017(2)
C27 0.0210(17) 0.0252(19) 0.038(2) 0.0019(15) 0.0079(14) -0.0028(15)
C28 0.0256(18) 0.0247(18) 0.036(2) -0.0057(15) 0.0065(14) -0.0013(16)
C29 0.0215(17) 0.0240(18) 0.040(2) -0.0011(16) 0.0082(15) -0.0009(15)
C30 0.0266(19) 0.0226(18) 0.040(2) 0.0018(15) 0.0054(15) 0.0022(16)
C31 0.0280(19) 0.0274(19) 0.035(2) 0.0005(15) 0.0062(14) 0.0007(16)
C32 0.0247(18) 0.0236(18) 0.042(2) -0.0020(16) 0.0057(15) 0.0017(16)
C33 0.043(2) 0.0202(18) 0.042(2) -0.0038(16) 0.0152(17) 0.0027(18)
C34 0.045(3) 0.027(2) 0.062(3) -0.003(2) 0.021(2) -0.004(2)
C35 0.056(3) 0.030(2) 0.073(3) -0.004(2) 0.031(3) -0.008(2)
C36 0.073(3) 0.028(2) 0.053(3) 0.0026(19) 0.030(2) 0.000(2)
C37 0.061(3) 0.026(2) 0.046(3) 0.0023(18) 0.017(2) 0.008(2)
C38 0.043(2) 0.0204(18) 0.043(2) -0.0015(16) 0.0153(18) 0.0053(18)
C39 0.034(2) 0.0169(17) 0.035(2) -0.0020(14) 0.0062(15) 0.0046(16)
C40 0.038(2) 0.0234(18) 0.035(2) -0.0016(15) 0.0068(16) 0.0055(17)
C41 0.051(3) 0.039(2) 0.043(3) 0.0105(19) 0.008(2) 0.012(2)
C42 0.048(3) 0.042(3) 0.045(3) 0.008(2) 0.000(2) 0.017(2)
C43 0.034(2) 0.043(2) 0.044(2) -0.0056(19) -0.0020(17) 0.014(2)
C44 0.034(2) 0.036(2) 0.038(2) -0.0034(17) 0.0023(16) 0.0064(18)
C45 0.032(2) 0.028(2) 0.041(2) 0.0010(16) 0.0054(16) 0.0033(17)
C46 0.037(2) 0.028(2) 0.048(2) -0.0050(17) 0.0117(18) 0.0056(18)
C47 0.037(2) 0.035(2) 0.044(2) -0.0078(18) 0.0126(17) -0.0020(19)
C48 0.032(2) 0.031(2) 0.037(2) 0.0024(16) 0.0068(16) -0.0042(18)
C49 0.0239(18) 0.0257(19) 0.035(2) 0.0010(15) 0.0045(14) -0.0042(16)
C50 0.030(2) 0.0238(18) 0.037(2) 0.0012(16) 0.0025(15) -0.0001(17)
C51 0.044(2) 0.034(2) 0.041(2) 0.0005(18) -0.0024(18) 0.007(2)
C52 0.053(3) 0.030(2) 0.047(3) 0.0031(19) -0.010(2) 0.010(2)
C53 0.038(2) 0.0240(19) 0.050(3) -0.0002(17) -0.0002(18) 0.0082(18)
C54 0.0286(19) 0.0202(18) 0.042(2) -0.0018(15) 0.0037(15) 0.0011(16)
C55 0.0230(18) 0.0218(18) 0.042(2) -0.0017(15) 0.0048(15) 0.0008(15)
C56 0.032(2) 0.0232(19) 0.049(2) -0.0025(17) 0.0078(17) 0.0014(17)
C57 0.035(2) 0.030(2) 0.051(3) -0.0111(18) 0.0105(18) -0.0006(18)
C58 0.031(2) 0.039(2) 0.043(2) -0.0070(18) 0.0038(16) -0.0028(19)
C59 0.0280(19) 0.030(2) 0.041(2) -0.0018(17) 0.0047(16) -0.0019(17)
C60 0.033(2) 0.032(2) 0.036(2) 0.0091(16) 0.0116(16) 0.013(2)
C61 0.042(3) 0.037(2) 0.069(3) 0.010(2) 0.013(2) -0.009(2)
P1 0.0381(6) 0.0242(5) 0.0479(6) -0.0003(4) 0.0047(5) 0.0043(4)
F1 0.102(3) 0.086(3) 0.079(3) 0.011(2) 0.050(2) 0.028(2)
F2 0.0563(18) 0.0276(14) 0.100(2) -0.0044(14) -0.0010(16) -0.0021(14)
F3 0.0586(19) 0.074(2) 0.063(2) 0.0155(16) 0.0192(15) 0.0114(17)
F4 0.071(2) 0.0293(14) 0.092(2) -0.0066(15) -0.0222(18) 0.0050(15)
F5 0.0626(19) 0.0448(16) 0.0601(18) -0.0065(13) -0.0117(14) 0.0188(15)
F6 0.0464(16) 0.0432(16) 0.083(2) -0.0117(15) -0.0115(15) 0.0117(14)
P2 0.0464(7) 0.0549(8) 0.0500(7) 0.0091(6) 0.0158(5) 0.0118(6)
F7 0.0544(18) 0.092(3) 0.0538(18) 0.0072(17) 0.0181(14) 0.0060(18)
F8 0.113(3) 0.059(2) 0.082(3) 0.0032(18) 0.036(2) -0.010(2)
F9 0.073(2) 0.065(2) 0.0530(18) 0.0050(15) 0.0228(15) 0.0078(18)
F10 0.073(2) 0.094(3) 0.062(2) -0.0067(18) 0.0143(17) -0.034(2)
F11 0.084(3) 0.117(3) 0.073(2) 0.024(2) 0.0199(19) 0.049(3)
F12 0.0501(17) 0.071(2) 0.0644(19) -0.0072(16) 0.0019(14) 0.0102(17)
P3 0.0343(5) 0.0254(5) 0.0407(6) -0.0029(4) 0.0053(4) 0.0035(4)
F13 0.0462(15) 0.0316(13) 0.0611(17) 0.0063(12) 0.0087(12) 0.0015(12)
F14 0.078(2) 0.0359(14) 0.0401(15) -0.0011(11) 0.0090(13) 0.0019(14)
F15 0.0423(14) 0.0294(13) 0.0779(19) -0.0024(13) 0.0106(13) -0.0008(12)
F16 0.088(2) 0.0430(16) 0.0459(17) -0.0068(12) -0.0044(15) 0.0186(16)
F17 0.0416(15) 0.0357(14) 0.077(2) -0.0037(13) 0.0179(13) 0.0068(12)
F18 0.0425(14) 0.0400(14) 0.0638(17) 0.0008(12) 0.0129(12) 0.0117(13)
P4 0.0381(6) 0.0390(6) 0.0710(8) 0.0150(6) 0.0183(6) 0.0055(5)
F19 0.065(2) 0.0533(18) 0.079(2) 0.0239(16) 0.0176(17) 0.0017(17)
F20 0.121(3) 0.0454(17) 0.056(2) -0.0045(14) 0.0041(19) -0.003(2)
F21 0.066(2) 0.0428(16) 0.083(2) 0.0166(15) 0.0253(17) -0.0027(15)
F22 0.234(7) 0.067(3) 0.178(5) 0.036(3) 0.163(5) 0.061(4)
F23 0.070(2) 0.102(3) 0.058(2) 0.0012(19) -0.0029(16) -0.028(2)
F24 0.036(2) 0.190(6) 0.255(7) 0.167(6) -0.012(3) -0.020(3)
N14 0.097(5) 0.083(4) 0.106(5) -0.006(4) 0.020(4) 0.030(4)
C62 0.070(4) 0.063(4) 0.079(4) -0.006(3) 0.015(3) 0.004(3)
C63 0.066(4) 0.067(4) 0.093(5) -0.002(4) 0.006(3) 0.002(4)
N15 0.113(6) 0.108(5) 0.083(4) 0.006(4) -0.007(4) -0.058(5)
C64 0.071(4) 0.059(3) 0.063(4) 0.014(3) -0.001(3) -0.008(3)
C65 0.077(4) 0.065(4) 0.076(4) 0.001(3) -0.003(3) -0.005(4)

loop_
_atom_type_symbol
_atom_type_description
_atom_type_scat_dispersion_real
_atom_type_scat_dispersion_imag
_atom_type_scat_source
C C 0.0181 0.0091 'International Tables Vol C Tables 4.2.6.8 and 6.1.1.4'
H H 0.0000 0.0000 'International Tables Vol C Tables 4.2.6.8 and 6.1.1.4'
F F 0.0727 0.0534 'International Tables Vol C Tables 4.2.6.8 and 6.1.1.4'
N N 0.0311 0.0180 'International Tables Vol C Tables 4.2.6.8 and 6.1.1.4'
P P 0.2955 0.4335 'International Tables Vol C Tables 4.2.6.8 and 6.1.1.4'
Ru Ru 0.0552 3.2960 'International Tables Vol C Tables 4.2.6.8 and 6.1.1.4'

loop_
_geom_angle_atom_site_label_1
_geom_angle_atom_site_label_2
_geom_angle_atom_site_label_3
_geom_angle
N1 Ru1 N2 78.79(13)
N1 Ru1 N3 86.11(13)
N1 Ru1 N4 96.29(13)
N1 Ru1 N5 173.25(13)
N1 Ru1 N6 96.43(13)
N2 Ru1 N3 97.94(14)
N2 Ru1 N5 96.23(13)
N4 Ru1 N2 174.03(13)
N4 Ru1 N3 78.22(15)
N4 Ru1 N5 88.94(12)
N5 Ru1 N3 99.17(13)
N6 Ru1 N2 88.98(13)
N6 Ru1 N3 172.98(13)
N6 Ru1 N4 94.97(13)
N6 Ru1 N5 78.82(12)
N9 Ru2 N13 94.78(13)
N10 Ru2 N9 99.38(12)
N10 Ru2 N12 158.28(13)
N10 Ru2 N13 89.64(13)
N11 Ru2 N9 178.34(13)
N11 Ru2 N10 78.98(13)
N11 Ru2 N12 79.40(13)
N11 Ru2 N13 84.98(13)
N11 Ru2 C39 103.00(14)
N12 Ru2 N9 102.23(13)
N12 Ru2 N13 86.50(13)
C39 Ru2 N9 77.38(15)
C39 Ru2 N10 96.09(14)
C39 Ru2 N12 90.68(14)
C39 Ru2 N13 170.92(15)
C1 N1 Ru1 125.3(3)
C1 N1 C5 118.6(4)
C5 N1 Ru1 116.1(3)
C6 N2 Ru1 115.5(3)
C10 N2 Ru1 126.3(3)
C10 N2 C6 118.2(3)
C11 N3 Ru1 126.6(3)
C11 N3 C15 117.4(4)
C15 N3 Ru1 115.5(3)
C16 N4 Ru1 116.1(3)
C20 N4 Ru1 125.6(3)
C20 N4 C16 118.3(4)
C27 N5 Ru1 115.1(3)
C31 N5 Ru1 126.9(3)
C31 N5 C27 118.0(3)
C21 N6 Ru1 126.0(3)
C21 N6 C25 117.8(3)
C25 N6 Ru1 116.2(3)
C33 N7 C32 124.0(3)
C39 N7 C32 124.8(3)
C39 N7 C33 111.2(3)
C39 N8 C38 110.1(3)
C40 N8 C38 132.0(3)
C40 N8 C39 117.7(3)
C40 N9 Ru2 117.1(3)
C40 N9 C44 117.5(4)
C44 N9 Ru2 125.4(3)
C45 N10 Ru2 128.3(3)
C45 N10 C49 118.0(3)
C49 N10 Ru2 113.7(2)
C50 N11 Ru2 119.1(3)
C50 N11 C54 121.9(3)
C54 N11 Ru2 118.6(3)
C55 N12 Ru2 113.2(3)
C59 N12 Ru2 128.2(3)
C59 N12 C55 118.6(3)
C60 N13 Ru2 172.0(3)
N1 C1 H1 118.9
N1 C1 C2 122.2(4)
C2 C1 H1 118.9
C1 C2 H2 120.4
C3 C2 C1 119.3(4)
C3 C2 H2 120.4
C2 C3 H3 120.3
C2 C3 C4 119.5(4)
C4 C3 H3 120.3
C3 C4 H4 120.3
C3 C4 C5 119.5(4)
C5 C4 H4 120.3
N1 C5 C4 121.0(4)
N1 C5 C6 114.4(4)
C4 C5 C6 124.6(4)
N2 C6 C5 115.1(4)
N2 C6 C7 121.3(4)
C7 C6 C5 123.6(4)
C6 C7 H7 120.0
C8 C7 C6 120.0(4)
C8 C7 H7 120.0
C7 C8 H8 120.5
C7 C8 C9 118.9(4)
C9 C8 H8 120.5
C8 C9 H9 120.6
C10 C9 C8 118.7(4)
C10 C9 H9 120.6
N2 C10 C9 122.8(4)
N2 C10 H10 118.6
C9 C10 H10 118.6
N3 C11 H11 119.0
N3 C11 C12 122.0(5)
C12 C11 H11 119.0
C11 C12 H12 120.1
C13 C12 C11 119.8(5)
C13 C12 H12 120.1
C12 C13 H13 120.6
C14 C13 C12 118.7(5)
C14 C13 H13 120.6
C13 C14 H14 120.2
C13 C14 C15 119.7(6)
C15 C14 H14 120.2
N3 C15 C14 122.4(5)
N3 C15 C16 115.0(4)
C14 C15 C16 122.6(5)
N4 C16 C15 114.8(4)
N4 C16 C17 120.5(4)
C17 C16 C15 124.6(4)
C16 C17 H17 120.0
C18 C17 C16 120.0(5)
C18 C17 H17 120.0
C17 C18 H18 120.2
C19 C18 C17 119.5(5)
C19 C18 H18 120.2
C18 C19 H19 120.5
C18 C19 C20 119.0(5)
C20 C19 H19 120.5
N4 C20 C19 122.6(4)
N4 C20 H20 118.7
C19 C20 H20 118.7
N6 C21 H21 118.8
N6 C21 C22 122.4(4)
C22 C21 H21 118.8
C21 C22 H22 119.9
C21 C22 C23 120.2(4)
C23 C22 H22 119.9
C22 C23 C24 117.4(4)
C22 C23 C26 120.7(4)
C24 C23 C26 121.8(4)
C23 C24 H24 119.8
C25 C24 C23 120.3(4)
C25 C24 H24 119.8
N6 C25 C24 121.7(4)
N6 C25 C27 114.2(3)
C24 C25 C27 124.0(4)
C23 C26 H26A 109.5
C23 C26 H26B 109.5
C23 C26 H26C 109.5
H26A C26 H26B 109.5
H26A C26 H26C 109.5
H26B C26 H26C 109.5
N5 C27 C25 115.5(3)
N5 C27 C28 121.3(4)
C28 C27 C25 123.1(4)
C27 C28 H28 120.2
C27 C28 C29 119.7(4)
C29 C28 H28 120.2
C28 C29 C32 116.8(4)
C30 C29 C28 118.8(4)
C30 C29 C32 124.4(4)
C29 C30 H30 120.4
C29 C30 C31 119.1(4)
C31 C30 H30 120.4
N5 C31 C30 123.1(4)
N5 C31 H31 118.5
C30 C31 H31 118.5
N7 C32 C29 113.7(3)
N7 C32 H32A 108.8
N7 C32 H32B 108.8
C29 C32 H32A 108.8
C29 C32 H32B 108.8
H32A C32 H32B 107.7
C34 C33 N7 130.1(4)
C34 C33 C38 122.8(4)
C38 C33 N7 107.1(4)
C33 C34 H34 121.9
C33 C34 C35 116.2(5)
C35 C34 H34 121.9
C34 C35 H35 119.2
C36 C35 C34 121.7(5)
C36 C35 H35 119.2
C35 C36 H36 119.1
C35 C36 C37 121.8(4)
C37 C36 H36 119.1
C36 C37 H37 121.3
C36 C37 C38 117.5(5)
C38 C37 H37 121.3
C33 C38 N8 105.7(3)
C33 C38 C37 120.1(4)
C37 C38 N8 134.2(4)
N7 C39 Ru2 138.6(3)
N7 C39 N8 105.9(3)
N8 C39 Ru2 115.3(3)
N9 C40 N8 111.9(3)
N9 C40 C41 123.3(4)
C41 C40 N8 124.7(4)
C40 C41 H41 120.9
C42 C41 C40 118.2(5)
C42 C41 H41 120.9
C41 C42 H42 120.1
C43 C42 C41 119.8(4)
C43 C42 H42 120.1
C42 C43 H43 120.5
C42 C43 C44 119.1(4)
C44 C43 H43 120.5
N9 C44 C43 122.2(4)
N9 C44 H44 118.9
C43 C44 H44 118.9
N10 C45 H45 118.8
N10 C45 C46 122.4(4)
C46 C45 H45 118.8
C45 C46 H46 120.2
C47 C46 C45 119.6(4)
C47 C46 H46 120.2
C46 C47 H47 120.5
C46 C47 C48 118.9(4)
C48 C47 H47 120.5
C47 C48 H48 120.4
C49 C48 C47 119.2(4)
C49 C48 H48 120.4
N10 C49 C48 121.8(4)
N10 C49 C50 115.0(3)
C48 C49 C50 123.2(4)
N11 C50 C49 113.1(3)
N11 C50 C51 119.9(4)
C51 C50 C49 126.9(4)
C50 C51 H51 120.2
C50 C51 C52 119.6(4)
C52 C51 H51 120.2
C51 C52 H52 120.0
C51 C52 C53 120.0(4)
C53 C52 H52 120.0
C52 C53 H53 120.8
C52 C53 C54 118.5(4)
C54 C53 H53 120.8
N11 C54 C53 119.7(4)
N11 C54 C55 113.3(3)
C53 C54 C55 126.9(4)
N12 C55 C54 115.4(3)
N12 C55 C56 120.8(4)
C56 C55 C54 123.8(4)
C55 C56 H56 119.9
C57 C56 C55 120.1(4)
C57 C56 H56 119.9
C56 C57 H57 120.4
C56 C57 C58 119.2(4)
C58 C57 H57 120.4
C57 C58 H58 120.8
C59 C58 C57 118.4(4)
C59 C58 H58 120.8
N12 C59 C58 122.8(4)
N12 C59 H59 118.6
C58 C59 H59 118.6
N13 C60 C61 177.3(5)
C60 C61 H61A 109.5
C60 C61 H61B 109.5
C60 C61 H61C 109.5
H61A C61 H61B 109.5
H61A C61 H61C 109.5
H61B C61 H61C 109.5
F1 P1 F2 91.8(2)
F1 P1 F3 177.7(2)
F1 P1 F4 88.5(2)
F1 P1 F5 90.2(2)
F1 P1 F6 91.4(2)
F2 P1 F4 179.7(2)
F2 P1 F5 89.81(17)
F2 P1 F6 90.37(17)
F3 P1 F2 90.31(19)
F3 P1 F4 89.4(2)
F3 P1 F5 88.90(18)
F3 P1 F6 89.45(19)
F4 P1 F5 90.30(17)
F6 P1 F4 89.51(16)
F6 P1 F5 178.3(2)
F7 P2 F8 90.0(2)
F9 P2 F7 179.8(2)
F9 P2 F8 89.9(2)
F10 P2 F7 89.8(2)
F10 P2 F8 179.5(2)
F10 P2 F9 90.3(2)
F10 P2 F11 92.6(3)
F10 P2 F12 91.1(2)
F11 P2 F7 90.4(2)
F11 P2 F8 87.9(3)
F11 P2 F9 89.4(2)
F12 P2 F7 89.53(18)
F12 P2 F8 88.4(2)
F12 P2 F9 90.59(19)
F12 P2 F11 176.3(3)
F13 P3 F16 89.30(17)
F13 P3 F18 90.23(15)
F14 P3 F13 90.03(16)
F14 P3 F16 178.0(2)
F14 P3 F18 89.04(17)
F15 P3 F13 178.79(18)
F15 P3 F14 91.17(16)
F15 P3 F16 89.52(17)
F15 P3 F17 90.96(15)
F15 P3 F18 89.98(15)
F16 P3 F18 89.04(17)
F17 P3 F13 88.82(15)
F17 P3 F14 91.60(17)
F17 P3 F16 90.30(18)
F17 P3 F18 178.85(17)
F19 P4 F21 178.2(2)
F20 P4 F19 90.05(19)
F20 P4 F21 88.80(19)
F22 P4 F19 90.3(2)
F22 P4 F20 178.5(3)
F22 P4 F21 90.9(2)
F23 P4 F19 90.5(2)
F23 P4 F20 89.5(2)
F23 P4 F21 90.9(2)
F23 P4 F22 89.1(3)
F24 P4 F19 89.8(2)
F24 P4 F20 88.6(4)
F24 P4 F21 88.7(2)
F24 P4 F22 92.8(4)
F24 P4 F23 178.1(4)
N14 C62 C63 179.4(9)
C62 C63 H3A 109.5
C62 C63 H3B 109.5
C62 C63 H3C 109.5
H3A C63 H3B 109.5
H3A C63 H3C 109.5
H3B C63 H3C 109.5
N15 C64 C65 179.8(9)
C64 C65 H1FA 109.5
C64 C65 H1FB 109.5
C64 C65 H1FC 109.5
H1FA C65 H1FB 109.5
H1FA C65 H1FC 109.5
H1FB C65 H1FC 109.5

loop_
_geom_bond_atom_site_label_1
_geom_bond_atom_site_label_2
_geom_bond_distance
Ru1 N1 2.051(3)
Ru1 N2 2.065(3)
Ru1 N3 2.078(3)
Ru1 N4 2.064(3)
Ru1 N5 2.066(3)
Ru1 N6 2.055(3)
Ru2 N9 2.097(3)
Ru2 N10 2.078(3)
Ru2 N11 1.983(3)
Ru2 N12 2.081(3)
Ru2 N13 2.098(4)
Ru2 C39 1.984(4)
N1 C1 1.348(5)
N1 C5 1.363(5)
N2 C6 1.357(5)
N2 C10 1.352(5)
N3 C11 1.337(6)
N3 C15 1.362(6)
N4 C16 1.366(5)
N4 C20 1.340(6)
N5 C27 1.368(5)
N5 C31 1.343(5)
N6 C21 1.354(5)
N6 C25 1.367(5)
N7 C32 1.450(5)
N7 C33 1.410(5)
N7 C39 1.332(5)
N8 C38 1.407(5)
N8 C39 1.401(5)
N8 C40 1.398(5)
N9 C40 1.343(5)
N9 C44 1.348(5)
N10 C45 1.347(5)
N10 C49 1.371(5)
N11 C50 1.344(5)
N11 C54 1.349(5)
N12 C55 1.371(5)
N12 C59 1.330(5)
N13 C60 1.086(5)
C1 H1 0.9500
C1 C2 1.378(6)
C2 H2 0.9500
C2 C3 1.371(7)
C3 H3 0.9500
C3 C4 1.376(7)
C4 H4 0.9500
C4 C5 1.387(6)
C5 C6 1.472(6)
C6 C7 1.382(6)
C7 H7 0.9500
C7 C8 1.376(7)
C8 H8 0.9500
C8 C9 1.388(7)
C9 H9 0.9500
C9 C10 1.373(6)
C10 H10 0.9500
C11 H11 0.9500
C11 C12 1.398(8)
C12 H12 0.9500
C12 C13 1.375(9)
C13 H13 0.9500
C13 C14 1.358(9)
C14 H14 0.9500
C14 C15 1.387(7)
C15 C16 1.462(7)
C16 C17 1.396(7)
C17 H17 0.9500
C17 C18 1.366(8)
C18 H18 0.9500
C18 C19 1.364(7)
C19 H19 0.9500
C19 C20 1.389(6)
C20 H20 0.9500
C21 H21 0.9500
C21 C22 1.382(6)
C22 H22 0.9500
C22 C23 1.387(6)
C23 C24 1.395(6)
C23 C26 1.501(6)
C24 H24 0.9500
C24 C25 1.383(6)
C25 C27 1.466(5)
C26 H26A 0.9800
C26 H26B 0.9800
C26 H26C 0.9800
C27 C28 1.384(5)
C28 H28 0.9500
C28 C29 1.393(6)
C29 C30 1.377(6)
C29 C32 1.523(5)
C30 H30 0.9500
C30 C31 1.382(5)
C31 H31 0.9500
C32 H32A 0.9900
C32 H32B 0.9900
C33 C34 1.381(6)
C33 C38 1.386(6)
C34 H34 0.9500
C34 C35 1.395(7)
C35 H35 0.9500
C35 C36 1.377(8)
C36 H36 0.9500
C36 C37 1.379(7)
C37 H37 0.9500
C37 C38 1.398(6)
C40 C41 1.383(6)
C41 H41 0.9500
C41 C42 1.372(7)
C42 H42 0.9500
C42 C43 1.371(7)
C43 H43 0.9500
C43 C44 1.386(6)
C44 H44 0.9500
C45 H45 0.9500
C45 C46 1.378(6)
C46 H46 0.9500
C46 C47 1.377(6)
C47 H47 0.9500
C47 C48 1.390(6)
C48 H48 0.9500
C48 C49 1.381(6)
C49 C50 1.477(6)
C50 C51 1.373(6)
C51 H51 0.9500
C51 C52 1.381(6)
C52 H52 0.9500
C52 C53 1.390(7)
C53 H53 0.9500
C53 C54 1.394(6)
C54 C55 1.475(6)
C55 C56 1.381(5)
C56 H56 0.9500
C56 C57 1.365(6)
C57 H57 0.9500
C57 C58 1.390(6)
C58 H58 0.9500
C58 C59 1.385(6)
C59 H59 0.9500
C60 C61 1.486(6)
C61 H61A 0.9800
C61 H61B 0.9800
C61 H61C 0.9800
P1 F1 1.581(4)
P1 F2 1.584(3)
P1 F3 1.581(3)
P1 F4 1.599(3)
P1 F5 1.600(3)
P1 F6 1.598(3)
P2 F7 1.602(3)
P2 F8 1.609(4)
P2 F9 1.595(3)
P2 F10 1.572(4)
P2 F11 1.582(4)
P2 F12 1.578(3)
P3 F13 1.599(3)
P3 F14 1.594(3)
P3 F15 1.588(3)
P3 F16 1.600(3)
P3 F17 1.588(3)
P3 F18 1.603(3)
P4 F19 1.597(3)
P4 F20 1.592(4)
P4 F21 1.600(3)
P4 F22 1.569(5)
P4 F23 1.568(4)
P4 F24 1.564(4)
N14 C62 1.148(9)
C62 C63 1.456(9)
C63 H3A 0.9800
C63 H3B 0.9800
C63 H3C 0.9800
N15 C64 1.128(9)
C64 C65 1.450(9)
C65 H1FA 0.9800
C65 H1FB 0.9800
C65 H1FC 0.9800

loop_
_geom_torsion_atom_site_label_1
_geom_torsion_atom_site_label_2
_geom_torsion_atom_site_label_3
_geom_torsion_atom_site_label_4
_geom_torsion
Ru1 N1 C1 C2 -178.1(3)
Ru1 N1 C5 C4 179.9(3)
Ru1 N1 C5 C6 0.5(4)
Ru1 N2 C6 C5 -0.5(5)
Ru1 N2 C6 C7 179.6(3)
Ru1 N2 C10 C9 -179.5(4)
Ru1 N3 C11 C12 -171.2(4)
Ru1 N3 C15 C14 172.8(4)
Ru1 N3 C15 C16 -6.5(4)
Ru1 N4 C16 C15 0.2(4)
Ru1 N4 C16 C17 -179.8(3)
Ru1 N4 C20 C19 -179.8(3)
Ru1 N5 C27 C25 -3.1(4)
Ru1 N5 C27 C28 179.8(3)
Ru1 N5 C31 C30 178.2(3)
Ru1 N6 C21 C22 178.5(3)
Ru1 N6 C25 C24 -177.2(3)
Ru1 N6 C25 C27 4.1(4)
Ru2 N9 C40 N8 0.7(4)
Ru2 N9 C40 C41 178.3(3)
Ru2 N9 C44 C43 -177.3(3)
Ru2 N10 C45 C46 -176.7(3)
Ru2 N10 C49 C48 176.8(3)
Ru2 N10 C49 C50 -3.2(4)
Ru2 N11 C50 C49 1.2(4)
Ru2 N11 C50 C51 -179.1(3)
Ru2 N11 C54 C53 178.6(3)
Ru2 N11 C54 C55 -2.6(4)
Ru2 N12 C55 C54 1.5(4)
Ru2 N12 C55 C56 -178.6(3)
Ru2 N12 C59 C58 179.4(3)
N1 Ru1 N2 C6 0.6(3)
N1 Ru1 N2 C10 178.6(4)
N1 Ru1 N3 C11 79.9(4)
N1 Ru1 N3 C15 -92.2(3)
N1 Ru1 N4 C16 82.0(3)
N1 Ru1 N4 C20 -97.7(3)
N1 Ru1 N6 C21 2.0(3)
N1 Ru1 N6 C25 -179.6(3)
N1 C1 C2 C3 -1.1(6)
N1 C5 C6 N2 0.0(5)
N1 C5 C6 C7 179.9(4)
N2 Ru1 N1 C1 177.3(3)
N2 Ru1 N1 C5 -0.6(3)
N2 Ru1 N3 C11 1.8(4)
N2 Ru1 N3 C15 -170.3(3)
N2 Ru1 N5 C27 91.7(3)
N2 Ru1 N5 C31 -87.2(3)
N2 Ru1 N6 C21 80.6(3)
N2 Ru1 N6 C25 -101.0(3)
N2 C6 C7 C8 0.1(7)
N3 Ru1 N1 C1 78.4(3)
N3 Ru1 N1 C5 -99.5(3)
N3 Ru1 N2 C6 85.0(3)
N3 Ru1 N2 C10 -97.0(4)
N3 Ru1 N4 C16 -2.7(3)
N3 Ru1 N4 C20 177.6(3)
N3 Ru1 N5 C27 -169.2(3)
N3 Ru1 N5 C31 11.9(3)
N3 C11 C12 C13 -0.3(8)
N3 C15 C16 N4 4.2(5)
N3 C15 C16 C17 -175.9(4)
N4 Ru1 N1 C1 0.7(3)
N4 Ru1 N1 C5 -177.2(3)
N4 Ru1 N3 C11 177.1(4)
N4 Ru1 N3 C15 5.1(3)
N4 Ru1 N5 C27 -91.3(3)
N4 Ru1 N5 C31 89.8(3)
N4 Ru1 N6 C21 -95.0(3)
N4 Ru1 N6 C25 83.5(3)
N4 C16 C17 C18 0.1(7)
N5 Ru1 N2 C6 -174.8(3)
N5 Ru1 N2 C10 3.2(4)
N5 Ru1 N3 C11 -95.9(4)
N5 Ru1 N3 C15 92.0(3)
N5 Ru1 N4 C16 -102.3(3)
N5 Ru1 N4 C20 78.0(3)
N5 Ru1 N6 C21 177.1(3)
N5 Ru1 N6 C25 -4.4(3)
N5 C27 C28 C29 1.6(6)
N6 Ru1 N1 C1 -95.0(3)
N6 Ru1 N1 C5 87.1(3)
N6 Ru1 N2 C6 -96.2(3)
N6 Ru1 N2 C10 81.9(4)
N6 Ru1 N4 C16 179.0(3)
N6 Ru1 N4 C20 -0.6(3)
N6 Ru1 N5 C27 4.0(3)
N6 Ru1 N5 C31 -175.0(3)
N6 C21 C22 C23 -1.6(6)
N6 C25 C27 N5 -0.7(5)
N6 C25 C27 C28 176.4(3)
N7 C33 C34 C35 -178.9(4)
N7 C33 C38 N8 -1.0(4)
N7 C33 C38 C37 178.1(4)
N8 C40 C41 C42 176.6(4)
N9 Ru2 N10 C45 1.7(4)
N9 Ru2 N10 C49 -176.8(3)
N9 Ru2 N12 C55 177.5(3)
N9 Ru2 N12 C59 -1.7(4)
N9 Ru2 C39 N7 -178.4(5)
N9 Ru2 C39 N8 6.5(3)
N9 C40 C41 C42 -0.7(7)
N10 Ru2 N9 C40 -98.3(3)
N10 Ru2 N9 C44 77.9(3)
N10 Ru2 N11 C50 -2.3(3)
N10 Ru2 N11 C54 -175.3(3)
N10 Ru2 N12 C55 3.2(5)
N10 Ru2 N12 C59 -176.1(3)
N10 Ru2 C39 N7 -80.1(4)
N10 Ru2 C39 N8 104.8(3)
N10 C45 C46 C47 0.2(7)
N10 C49 C50 N11 1.4(5)
N10 C49 C50 C51 -178.3(4)
N11 Ru2 N10 C45 -178.5(4)
N11 Ru2 N10 C49 2.9(3)
N11 Ru2 N12 C55 -2.2(3)
N11 Ru2 N12 C59 178.6(4)
N11 Ru2 C39 N7 -0.1(5)
N11 Ru2 C39 N8 -175.1(3)
N11 C50 C51 C52 2.1(7)
N11 C54 C55 N12 0.6(5)
N11 C54 C55 C56 -179.3(4)
N12 Ru2 N9 C40 83.9(3)
N12 Ru2 N9 C44 -100.0(3)
N12 Ru2 N10 C45 176.1(3)
N12 Ru2 N10 C49 -2.4(5)
N12 Ru2 N11 C50 175.7(3)
N12 Ru2 N11 C54 2.7(3)
N12 Ru2 C39 N7 79.2(4)
N12 Ru2 C39 N8 -95.8(3)
N12 C55 C56 C57 -1.0(6)
N13 Ru2 N9 C40 171.3(3)
N13 Ru2 N9 C44 -12.5(3)
N13 Ru2 N10 C45 96.5(3)
N13 Ru2 N10 C49 -82.0(3)
N13 Ru2 N11 C50 88.4(3)
N13 Ru2 N11 C54 -84.7(3)
N13 Ru2 N12 C55 83.4(3)
N13 Ru2 N12 C59 -95.9(3)
C1 N1 C5 C4 1.9(6)
C1 N1 C5 C6 -177.5(3)
C1 C2 C3 C4 1.0(7)
C2 C3 C4 C5 0.6(7)
C3 C4 C5 N1 -2.0(6)
C3 C4 C5 C6 177.3(4)
C4 C5 C6 N2 -179.4(4)
C4 C5 C6 C7 0.5(7)
C5 N1 C1 C2 -0.3(6)
C5 C6 C7 C8 -179.8(4)
C6 N2 C10 C9 -1.5(7)
C6 C7 C8 C9 -1.5(7)
C7 C8 C9 C10 1.4(7)
C8 C9 C10 N2 0.1(8)
C10 N2 C6 C5 -178.7(4)
C10 N2 C6 C7 1.4(6)
C11 N3 C15 C14 0.0(6)
C11 N3 C15 C16 -179.3(4)
C11 C12 C13 C14 -0.8(9)
C12 C13 C14 C15 1.5(9)
C13 C14 C15 N3 -1.1(8)
C13 C14 C15 C16 178.2(5)
C14 C15 C16 N4 -175.2(4)
C14 C15 C16 C17 4.8(7)
C15 N3 C11 C12 0.7(7)
C15 C16 C17 C18 -179.8(4)
C16 N4 C20 C19 0.6(6)
C16 C17 C18 C19 -0.6(7)
C17 C18 C19 C20 1.0(7)
C18 C19 C20 N4 -1.1(7)
C20 N4 C16 C15 179.8(4)
C20 N4 C16 C17 -0.1(6)
C21 N6 C25 C24 1.3(5)
C21 N6 C25 C27 -177.3(3)
C21 C22 C23 C24 1.7(6)
C21 C22 C23 C26 -179.2(4)
C22 C23 C24 C25 -0.4(6)
C23 C24 C25 N6 -1.2(6)
C23 C24 C25 C27 177.3(4)
C24 C25 C27 N5 -179.3(3)
C24 C25 C27 C28 -2.2(6)
C25 N6 C21 C22 0.1(5)
C25 C27 C28 C29 -175.3(3)
C26 C23 C24 C25 -179.5(4)
C27 N5 C31 C30 -0.7(6)
C27 C28 C29 C30 -0.2(6)
C27 C28 C29 C32 176.5(3)
C28 C29 C30 C31 -1.5(6)
C28 C29 C32 N7 179.4(3)
C29 C30 C31 N5 2.1(6)
C30 C29 C32 N7 -4.1(5)
C31 N5 C27 C25 176.0(3)
C31 N5 C27 C28 -1.1(5)
C32 N7 C33 C34 1.6(7)
C32 N7 C33 C38 -178.4(3)
C32 N7 C39 Ru2 3.6(6)
C32 N7 C39 N8 178.9(3)
C32 C29 C30 C31 -178.0(4)
C33 N7 C32 C29 86.7(4)
C33 N7 C39 Ru2 -175.7(3)
C33 N7 C39 N8 -0.4(4)
C33 C34 C35 C36 0.7(7)
C34 C33 C38 N8 179.0(4)
C34 C33 C38 C37 -1.9(6)
C34 C35 C36 C37 -1.7(8)
C35 C36 C37 C38 0.9(7)
C36 C37 C38 N8 179.7(4)
C36 C37 C38 C33 0.9(6)
C38 N8 C39 Ru2 176.3(3)
C38 N8 C39 N7 -0.3(4)
C38 N8 C40 N9 178.7(4)
C38 N8 C40 C41 1.1(7)
C38 C33 C34 C35 1.1(7)
C39 Ru2 N9 C40 -4.1(3)
C39 Ru2 N9 C44 172.1(4)
C39 Ru2 N10 C45 -76.4(4)
C39 Ru2 N10 C49 105.0(3)
C39 Ru2 N11 C50 -96.0(3)
C39 Ru2 N11 C54 90.9(3)
C39 Ru2 N12 C55 -105.3(3)
C39 Ru2 N12 C59 75.5(3)
C39 N7 C32 C29 -92.5(4)
C39 N7 C33 C34 -179.1(4)
C39 N7 C33 C38 0.9(4)
C39 N8 C38 C33 0.8(4)
C39 N8 C38 C37 -178.1(4)
C39 N8 C40 N9 5.1(5)
C39 N8 C40 C41 -172.5(4)
C40 N8 C38 C33 -173.2(4)
C40 N8 C38 C37 7.9(8)
C40 N8 C39 Ru2 -8.7(4)
C40 N8 C39 N7 174.7(3)
C40 N9 C44 C43 -1.2(6)
C40 C41 C42 C43 -1.0(7)
C41 C42 C43 C44 1.6(7)
C42 C43 C44 N9 -0.5(7)
C44 N9 C40 N8 -175.8(3)
C44 N9 C40 C41 1.8(6)
C45 N10 C49 C48 -2.0(6)
C45 N10 C49 C50 178.1(3)
C45 C46 C47 C48 -2.1(7)
C46 C47 C48 C49 1.9(6)
C47 C48 C49 N10 0.1(6)
C47 C48 C49 C50 -180.0(4)
C48 C49 C50 N11 -178.5(4)
C48 C49 C50 C51 1.8(7)
C49 N10 C45 C46 1.8(6)
C49 C50 C51 C52 -178.3(4)
C50 N11 C54 C53 5.8(6)
C50 N11 C54 C55 -175.5(3)
C50 C51 C52 C53 2.5(8)
C51 C52 C53 C54 -3.0(7)
C52 C53 C54 N11 -1.0(7)
C52 C53 C54 C55 -179.6(4)
C53 C54 C55 N12 179.3(4)
C53 C54 C55 C56 -0.7(7)
C54 N11 C50 C49 174.0(3)
C54 N11 C50 C51 -6.3(6)
C54 C55 C56 C57 178.9(4)
C55 N12 C59 C58 0.2(6)
C55 C56 C57 C58 0.3(6)
C56 C57 C58 C59 0.7(6)
C57 C58 C59 N12 -1.0(6)
C59 N12 C55 C54 -179.2(3)
C59 N12 C55 C56 0.8(6)
